data_4117722
loop_
_publ_author_name
'Allison L. Brazeau'
'Mikko M. H\"anninen'
'Heikki M. Tuononen'
'Nathan D. Jones'
'Paul J. Ragogna'

_publ_contact_author_address
;
Department of Chemistry, The University of Western Ontario, 
1151 Richmond St., London, Ontario, N6A 5B7, Canada
;
_publ_contact_author_email pragogna@uwo.ca
_publ_contact_author_fax 519-661-3022
_publ_contact_author_name 'Paul J. Ragogna'
_publ_contact_author_phone '519-661-2111 x 87048'
_publ_section_title
;
 Synthesis, Reactivity, and Computational Analysis of Halophosphines
 Supported by Dianionic Guanidinate Ligands
;
_journal_name_full 'Journal of the American Chemical Society'
_journal_page_first 5398
_journal_page_last 5414
_journal_paper_doi 10.1021/ja300587z
_journal_volume 134
_journal_year 2012
_chemical_formula_moiety 'C34 H45 Cl N3 P'
_chemical_formula_sum 'C34 H45 Cl N3 P'
_chemical_formula_weight 562.15
_chemical_name_systematic
; 
 ? 
;
_space_group_IT_number 14
_symmetry_cell_setting monoclinic
_symmetry_space_group_name_Hall '-P 2ybc'
_symmetry_space_group_name_H-M 'P 1 21/c 1'
_atom_sites_solution_hydrogens geom
_atom_sites_solution_primary direct
_atom_sites_solution_secondary difmap
_audit_creation_method SHELXL-97
_cell_angle_alpha 90.00
_cell_angle_beta 118.03(2)
_cell_angle_gamma 90.00
_cell_formula_units_Z 4
_cell_length_a 10.744(2)
_cell_length_b 15.331(3)
_cell_length_c 22.699(6)
_cell_measurement_reflns_used 9864
_cell_measurement_temperature 150(2)
_cell_measurement_theta_max 24.47
_cell_measurement_theta_min 2.44
_cell_volume 3300.3(14)
_computing_cell_refinement 'Bruker SAINT'
_computing_data_collection 'Bruker APEX2'
_computing_data_reduction 'Bruker SAINT'
_computing_molecular_graphics 'Bruker SHELXTL'
_computing_publication_material 'Bruker SHELXTL'
_computing_structure_refinement 'SHELXL-97 (Sheldrick, 2008)'
_computing_structure_solution 'SHELXS-97 (Sheldrick, 2008)'
_diffrn_ambient_temperature 150(2)
_diffrn_measured_fraction_theta_full 0.956
_diffrn_measured_fraction_theta_max 0.956
_diffrn_measurement_device_type 'Bruker APEX-II CCD'
_diffrn_measurement_method '\f and \w scans'
_diffrn_radiation_monochromator graphite
_diffrn_radiation_source 'fine-focus sealed tube'
_diffrn_radiation_type MoK\a
_diffrn_radiation_wavelength 0.71073
_diffrn_reflns_av_R_equivalents 0.0756
_diffrn_reflns_av_sigmaI/netI 0.0397
_diffrn_reflns_limit_h_max 12
_diffrn_reflns_limit_h_min -12
_diffrn_reflns_limit_k_max 18
_diffrn_reflns_limit_k_min -18
_diffrn_reflns_limit_l_max 25
_diffrn_reflns_limit_l_min -25
_diffrn_reflns_number 90035
_diffrn_reflns_theta_full 25.02
_diffrn_reflns_theta_max 25.02
_diffrn_reflns_theta_min 1.67
_exptl_absorpt_coefficient_mu 0.190
_exptl_absorpt_correction_T_max 0.9831
_exptl_absorpt_correction_T_min 0.9666
_exptl_absorpt_correction_type multi-scan
_exptl_crystal_colour colourless
_exptl_crystal_density_diffrn 1.131
_exptl_crystal_description block
_exptl_crystal_F_000 1208
_exptl_crystal_size_max 0.18
_exptl_crystal_size_mid 0.14
_exptl_crystal_size_min 0.09
_refine_diff_density_max 0.214
_refine_diff_density_min -0.265
_refine_diff_density_rms 0.040
_refine_ls_extinction_method none
_refine_ls_goodness_of_fit_ref 1.029
_refine_ls_hydrogen_treatment constr
_refine_ls_matrix_type full
_refine_ls_number_parameters 361
_refine_ls_number_reflns 5576
_refine_ls_number_restraints 0
_refine_ls_restrained_S_all 1.029
_refine_ls_R_factor_all 0.0569
_refine_ls_R_factor_gt 0.0371
_refine_ls_shift/su_max 0.001
_refine_ls_shift/su_mean 0.000
_refine_ls_structure_factor_coef Fsqd
_refine_ls_weighting_details 'calc w=1/[\s^2^(Fo^2^)+(0.0603P)^2^+0.0000P] where P=(Fo^2^+2Fc^2^)/3'
_refine_ls_weighting_scheme calc
_refine_ls_wR_factor_gt 0.0962
_refine_ls_wR_factor_ref 0.1026
_reflns_number_gt 4155
_reflns_number_total 5576
_reflns_threshold_expression >2sigma(I)
_cod_data_source_file ja300587z_si_001_05.cif
_cod_data_source_block 4PCl
_cod_original_cell_volume 3300.3(12)
_cod_original_sg_symbol_Hall -P2ybc
_cod_database_code 4117722

loop_
_symmetry_equiv_pos_as_xyz
'x, y, z'
'-x, y+1/2, -z+1/2'
'-x, -y, -z'
'x, -y-1/2, z-1/2'

loop_
_atom_site_label
_atom_site_type_symbol
_atom_site_fract_x
_atom_site_fract_y
_atom_site_fract_z
_atom_site_U_iso_or_equiv
_atom_site_adp_type
_atom_site_occupancy
_atom_site_symmetry_multiplicity
_atom_site_calc_flag
_atom_site_refinement_flags
Cl1 Cl 0.24167(5) -0.56057(3) -0.40039(3) 0.04251(16) Uani 1 1 d .
P1 P 0.41033(5) -0.47797(3) -0.35514(2) 0.02613(14) Uani 1 1 d .
N1 N 0.35464(14) -0.40411(9) -0.31297(7) 0.0238(3) Uani 1 1 d .
N2 N 0.36883(14) -0.38797(9) -0.40609(7) 0.0236(3) Uani 1 1 d .
N3 N 0.29472(13) -0.26055(9) -0.35650(6) 0.0220(3) Uani 1 1 d .
C1 C 0.33194(16) -0.33710(11) -0.36122(8) 0.0216(4) Uani 1 1 d .
C2 C 0.37392(18) -0.39479(11) -0.24381(9) 0.0259(4) Uani 1 1 d .
C3 C 0.25979(19) -0.40136(11) -0.22771(9) 0.0314(5) Uani 1 1 d .
C4 C 0.2817(2) -0.39471(13) -0.16024(10) 0.0406(5) Uani 1 1 d .
H4A H 0.2040 -0.3995 -0.1513 0.049 Uiso 1 1 calc R
C5 C 0.4090(2) -0.38208(13) -0.11118(11) 0.0454(6) Uani 1 1 d .
H5A H 0.4261 -0.3775 -0.0663 0.054 Uiso 1 1 calc R
C6 C 0.5199(2) -0.37553(12) -0.12798(10) 0.0398(5) Uani 1 1 d .
H6A H 0.6122 -0.3665 -0.0924 0.048 Uiso 1 1 calc R
C7 C 0.50512(19) -0.38140(11) -0.19480(9) 0.0297(4) Uani 1 1 d .
C8 C 0.36219(17) -0.37267(10) -0.47269(8) 0.0233(4) Uani 1 1 d .
C9 C 0.48319(17) -0.37356(10) -0.48310(9) 0.0242(4) Uani 1 1 d .
C10 C 0.4747(2) -0.35944(11) -0.54794(9) 0.0300(4) Uani 1 1 d .
H10A H 0.5590 -0.3597 -0.5518 0.036 Uiso 1 1 calc R
C11 C 0.3524(2) -0.34608(11) -0.60230(9) 0.0326(5) Uani 1 1 d .
C12 C 0.2355(2) -0.34745(12) -0.58990(9) 0.0338(5) Uani 1 1 d .
H12A H 0.1458 -0.3381 -0.6274 0.041 Uiso 1 1 calc R
C13 C 0.23663(17) -0.36155(11) -0.52622(9) 0.0271(4) Uani 1 1 d .
C14 C 0.27212(17) -0.19411(11) -0.40587(8) 0.0222(4) Uani 1 1 d .
C15 C 0.38001(18) -0.15304(11) -0.41476(8) 0.0245(4) Uani 1 1 d .
C16 C 0.3503(2) -0.08494(12) -0.46095(9) 0.0321(5) Uani 1 1 d .
H16A H 0.4248 -0.0575 -0.4653 0.039 Uiso 1 1 calc R
C17 C 0.2191(2) -0.05907(13) -0.49817(9) 0.0394(5) Uani 1 1 d .
H17A H 0.1966 -0.0152 -0.5312 0.047 Uiso 1 1 calc R
C18 C 0.1140(2) -0.09851(12) -0.48727(9) 0.0375(5) Uani 1 1 d .
H18A H 0.0197 -0.0792 -0.5138 0.045 Uiso 1 1 calc R
C19 C 0.13730(18) -0.16471(12) -0.43997(9) 0.0280(4) Uani 1 1 d .
C20 C 0.11763(19) -0.41491(13) -0.28097(11) 0.0402(5) Uani 1 1 d .
H20A H 0.1173 -0.4064 -0.3247 0.048 Uiso 1 1 calc R
C21 C 0.0179(2) -0.34767(17) -0.27518(14) 0.0672(7) Uani 1 1 d .
H21A H -0.0754 -0.3521 -0.3143 0.101 Uiso 1 1 calc R
H21B H 0.0556 -0.2889 -0.2730 0.101 Uiso 1 1 calc R
H21C H 0.0098 -0.3591 -0.2346 0.101 Uiso 1 1 calc R
C22 C 0.0668(2) -0.50780(15) -0.27863(13) 0.0640(7) Uani 1 1 d .
H22A H 0.0697 -0.5176 -0.2353 0.096 Uiso 1 1 calc R
H22B H 0.1283 -0.5500 -0.2847 0.096 Uiso 1 1 calc R
H22C H -0.0301 -0.5150 -0.3144 0.096 Uiso 1 1 calc R
C23 C 0.63022(19) -0.37497(12) -0.21120(10) 0.0355(5) Uani 1 1 d .
H23A H 0.5901 -0.3647 -0.2603 0.043 Uiso 1 1 calc R
C24 C 0.7222(2) -0.29892(15) -0.17575(11) 0.0565(6) Uani 1 1 d .
H24A H 0.6642 -0.2462 -0.1854 0.085 Uiso 1 1 calc R
H24B H 0.7928 -0.2909 -0.1911 0.085 Uiso 1 1 calc R
H24C H 0.7697 -0.3098 -0.1276 0.085 Uiso 1 1 calc R
C25 C 0.7104(2) -0.46014(14) -0.19483(12) 0.0514(6) Uani 1 1 d .
H25A H 0.7482 -0.4727 -0.1471 0.077 Uiso 1 1 calc R
H25B H 0.7882 -0.4557 -0.2058 0.077 Uiso 1 1 calc R
H25C H 0.6468 -0.5073 -0.2210 0.077 Uiso 1 1 calc R
C26 C 0.61883(18) -0.39284(12) -0.42730(9) 0.0326(5) Uani 1 1 d .
H26A H 0.6259 -0.4556 -0.4181 0.049 Uiso 1 1 calc R
H26B H 0.6291 -0.3609 -0.3879 0.049 Uiso 1 1 calc R
H26C H 0.6936 -0.3751 -0.4380 0.049 Uiso 1 1 calc R
C27 C 0.3458(2) -0.33386(14) -0.67250(10) 0.0487(6) Uani 1 1 d .
H27A H 0.2477 -0.3248 -0.7065 0.073 Uiso 0.50 1 calc PR
H27B H 0.3833 -0.3861 -0.6835 0.073 Uiso 0.50 1 calc PR
H27C H 0.4023 -0.2831 -0.6713 0.073 Uiso 0.50 1 calc PR
H27D H 0.4412 -0.3378 -0.6677 0.073 Uiso 0.50 1 calc PR
H27E H 0.3056 -0.2766 -0.6906 0.073 Uiso 0.50 1 calc PR
H27F H 0.2865 -0.3796 -0.7029 0.073 Uiso 0.50 1 calc PR
C28 C 0.10477(19) -0.36844(14) -0.51762(10) 0.0410(5) Uani 1 1 d .
H28A H 0.0211 -0.3588 -0.5607 0.062 Uiso 0.50 1 calc PR
H28B H 0.1082 -0.3243 -0.4857 0.062 Uiso 0.50 1 calc PR
H28C H 0.1000 -0.4266 -0.5009 0.062 Uiso 0.50 1 calc PR
H28D H 0.1318 -0.3810 -0.4708 0.062 Uiso 0.50 1 calc PR
H28E H 0.0447 -0.4155 -0.5459 0.062 Uiso 0.50 1 calc PR
H28F H 0.0529 -0.3132 -0.5306 0.062 Uiso 0.50 1 calc PR
C29 C 0.52580(17) -0.17659(12) -0.37073(9) 0.0294(4) Uani 1 1 d .
H29A H 0.5282 -0.2407 -0.3622 0.035 Uiso 1 1 calc R
C30 C 0.5682(2) -0.12924(14) -0.30339(10) 0.0481(6) Uani 1 1 d .
H30A H 0.6649 -0.1454 -0.2712 0.072 Uiso 1 1 calc R
H30B H 0.5039 -0.1465 -0.2860 0.072 Uiso 1 1 calc R
H30C H 0.5627 -0.0660 -0.3105 0.072 Uiso 1 1 calc R
C31 C 0.6263(2) -0.15862(15) -0.40262(12) 0.0495(6) Uani 1 1 d .
H31A H 0.6322 -0.0957 -0.4083 0.074 Uiso 1 1 calc R
H31B H 0.5883 -0.1875 -0.4462 0.074 Uiso 1 1 calc R
H31C H 0.7205 -0.1816 -0.3731 0.074 Uiso 1 1 calc R
C32 C 0.02543(17) -0.19775(13) -0.42010(9) 0.0335(5) Uani 1 1 d .
H32A H 0.0534 -0.2579 -0.4014 0.040 Uiso 1 1 calc R
C33 C 0.0201(2) -0.13842(15) -0.36396(10) 0.0449(6) Uani 1 1 d .
H33A H 0.1134 -0.1372 -0.3247 0.067 Uiso 1 1 calc R
H33B H -0.0488 -0.1625 -0.3515 0.067 Uiso 1 1 calc R
H33C H -0.0077 -0.0790 -0.3811 0.067 Uiso 1 1 calc R
C34 C -0.11444(19) -0.20337(15) -0.47806(10) 0.0476(6) Uani 1 1 d .
H34A H -0.1809 -0.2287 -0.4645 0.071 Uiso 1 1 calc R
H34B H -0.1099 -0.2403 -0.5122 0.071 Uiso 1 1 calc R
H34C H -0.1463 -0.1448 -0.4963 0.071 Uiso 1 1 calc R

loop_
_atom_site_aniso_label
_atom_site_aniso_U_11
_atom_site_aniso_U_22
_atom_site_aniso_U_33
_atom_site_aniso_U_23
_atom_site_aniso_U_13
_atom_site_aniso_U_12
Cl1 0.0371(3) 0.0328(3) 0.0538(3) -0.0102(2) 0.0183(2) -0.0106(2)
P1 0.0246(3) 0.0246(3) 0.0267(3) -0.0002(2) 0.0100(2) 0.0008(2)
N1 0.0240(8) 0.0229(8) 0.0209(8) 0.0018(6) 0.0076(6) 0.0012(6)
N2 0.0217(8) 0.0247(8) 0.0229(8) -0.0018(6) 0.0093(6) 0.0020(6)
N3 0.0152(7) 0.0238(8) 0.0231(8) -0.0001(6) 0.0058(6) 0.0016(6)
C1 0.0125(8) 0.0296(10) 0.0180(9) -0.0017(8) 0.0032(7) -0.0041(7)
C2 0.0316(10) 0.0211(9) 0.0236(11) 0.0024(8) 0.0119(8) 0.0005(8)
C3 0.0348(11) 0.0278(10) 0.0352(12) 0.0049(9) 0.0193(9) 0.0017(8)
C4 0.0463(13) 0.0417(12) 0.0431(14) 0.0084(10) 0.0286(11) 0.0018(10)
C5 0.0663(16) 0.0458(13) 0.0260(12) 0.0044(10) 0.0233(12) 0.0006(11)
C6 0.0450(12) 0.0405(12) 0.0247(11) 0.0021(9) 0.0087(10) -0.0015(10)
C7 0.0333(11) 0.0250(10) 0.0257(11) 0.0021(8) 0.0095(9) -0.0016(8)
C8 0.0257(9) 0.0202(9) 0.0205(10) -0.0033(7) 0.0079(8) -0.0018(7)
C9 0.0235(9) 0.0196(9) 0.0291(11) -0.0048(8) 0.0119(8) -0.0019(7)
C10 0.0346(11) 0.0229(10) 0.0375(12) -0.0021(8) 0.0210(10) 0.0004(8)
C11 0.0500(13) 0.0208(10) 0.0272(11) -0.0020(8) 0.0183(10) 0.0032(9)
C12 0.0344(11) 0.0288(10) 0.0235(11) -0.0023(8) 0.0014(9) 0.0037(8)
C13 0.0228(9) 0.0231(10) 0.0277(11) -0.0052(8) 0.0055(8) -0.0002(7)
C14 0.0237(9) 0.0229(9) 0.0181(9) -0.0030(7) 0.0083(8) 0.0027(7)
C15 0.0282(10) 0.0219(9) 0.0239(10) -0.0053(8) 0.0127(8) 0.0014(8)
C16 0.0420(12) 0.0272(10) 0.0328(11) -0.0026(9) 0.0223(10) -0.0010(9)
C17 0.0501(13) 0.0327(11) 0.0314(12) 0.0091(9) 0.0159(10) 0.0124(10)
C18 0.0336(11) 0.0399(12) 0.0292(11) 0.0036(9) 0.0066(9) 0.0133(9)
C19 0.0225(9) 0.0302(10) 0.0255(10) -0.0027(8) 0.0065(8) 0.0070(8)
C20 0.0295(11) 0.0466(13) 0.0469(13) 0.0035(10) 0.0199(10) -0.0031(9)
C21 0.0379(13) 0.0663(17) 0.0890(19) -0.0006(14) 0.0230(13) 0.0075(12)
C22 0.0457(14) 0.0553(15) 0.0811(19) 0.0003(13) 0.0216(13) -0.0136(11)
C23 0.0287(10) 0.0415(12) 0.0266(11) 0.0019(9) 0.0050(9) -0.0040(9)
C24 0.0442(13) 0.0554(15) 0.0582(15) -0.0050(12) 0.0143(12) -0.0169(11)
C25 0.0361(12) 0.0537(14) 0.0583(15) 0.0058(12) 0.0169(11) 0.0041(10)
C26 0.0225(10) 0.0331(11) 0.0394(12) -0.0034(9) 0.0123(9) -0.0006(8)
C27 0.0721(16) 0.0392(12) 0.0339(12) 0.0051(10) 0.0242(12) 0.0120(11)
C28 0.0221(10) 0.0479(13) 0.0403(12) -0.0074(10) 0.0041(9) -0.0012(9)
C29 0.0209(9) 0.0246(10) 0.0404(12) -0.0032(8) 0.0125(9) -0.0011(7)
C30 0.0324(11) 0.0495(14) 0.0465(13) -0.0089(11) 0.0055(10) -0.0032(10)
C31 0.0319(11) 0.0527(14) 0.0686(16) 0.0006(12) 0.0275(11) -0.0027(10)
C32 0.0183(9) 0.0409(11) 0.0339(11) -0.0020(9) 0.0062(8) 0.0052(8)
C33 0.0251(10) 0.0651(15) 0.0405(13) -0.0089(11) 0.0121(10) 0.0010(10)
C34 0.0221(10) 0.0580(14) 0.0467(13) -0.0108(11) 0.0030(9) 0.0058(9)

loop_
_atom_type_symbol
_atom_type_description
_atom_type_scat_dispersion_real
_atom_type_scat_dispersion_imag
_atom_type_scat_source
C C 0.0033 0.0016 'International Tables Vol C Tables 4.2.6.8 and 6.1.1.4'
H H 0.0000 0.0000 'International Tables Vol C Tables 4.2.6.8 and 6.1.1.4'
Cl Cl 0.1484 0.1585 'International Tables Vol C Tables 4.2.6.8 and 6.1.1.4'
N N 0.0061 0.0033 'International Tables Vol C Tables 4.2.6.8 and 6.1.1.4'
P P 0.1023 0.0942 'International Tables Vol C Tables 4.2.6.8 and 6.1.1.4'

loop_
_geom_angle_atom_site_label_1
_geom_angle_atom_site_label_2
_geom_angle_atom_site_label_3
_geom_angle
N2 P1 N1 78.61(7)
N2 P1 Cl1 105.68(6)
N1 P1 Cl1 102.94(5)
N2 P1 C1 39.97(6)
N1 P1 C1 38.67(6)
Cl1 P1 C1 109.76(5)
C1 N1 C2 128.62(14)
C1 N1 P1 91.42(10)
C2 N1 P1 136.08(11)
C1 N2 C8 135.41(13)
C1 N2 P1 91.64(10)
C8 N2 P1 132.75(11)
C1 N3 C14 122.26(14)
N3 C1 N1 123.23(15)
N3 C1 N2 138.48(15)
N1 C1 N2 98.26(13)
N3 C1 P1 172.56(13)
N1 C1 P1 49.91(8)
N2 C1 P1 48.39(7)
C7 C2 C3 119.34(17)
C7 C2 N1 117.43(16)
C3 C2 N1 123.22(15)
C2 C3 C4 122.19(17)
C2 C3 C20 119.21(17)
C4 C3 C20 118.60(18)
C5 C4 C3 119.9(2)
C5 C4 H4A 120.1
C3 C4 H4A 120.1
C4 C5 C6 117.2(2)
C4 C5 H5A 121.4
C6 C5 H5A 121.4
C5 C6 C7 125.79(19)
C5 C6 H6A 117.1
C7 C6 H6A 117.1
C2 C7 C6 115.65(18)
C2 C7 C23 120.07(17)
C6 C7 C23 124.27(17)
C13 C8 C9 117.37(16)
C13 C8 N2 119.13(16)
C9 C8 N2 123.42(15)
C8 C9 C26 118.67(16)
C8 C9 C10 122.68(16)
C26 C9 C10 118.60(16)
C11 C10 C9 121.98(17)
C11 C10 H10A 119.0
C9 C10 H10A 119.0
C10 C11 C12 113.38(17)
C10 C11 C27 120.87(19)
C12 C11 C27 125.72(18)
C11 C12 C13 127.43(16)
C11 C12 H12A 116.3
C13 C12 H12A 116.3
C8 C13 C12 117.10(16)
C8 C13 C28 118.52(17)
C12 C13 C28 124.31(16)
C19 C14 C15 119.79(16)
C19 C14 N3 114.86(15)
C15 C14 N3 124.95(14)
C16 C15 C14 121.51(16)
C16 C15 C29 119.43(16)
C14 C15 C29 118.82(16)
C17 C16 C15 120.08(19)
C17 C16 H16A 120.0
C15 C16 H16A 120.0
C16 C17 C18 117.67(18)
C16 C17 H17A 121.2
C18 C17 H17A 121.2
C17 C18 C19 125.09(18)
C17 C18 H18A 117.5
C19 C18 H18A 117.5
C14 C19 C18 115.61(17)
C14 C19 C32 119.30(16)
C18 C19 C32 124.77(16)
C3 C20 C22 110.91(17)
C3 C20 C21 109.65(18)
C22 C20 C21 110.22(18)
C3 C20 H20A 108.7
C22 C20 H20A 108.7
C21 C20 H20A 108.7
C20 C21 H21A 109.5
C20 C21 H21B 109.5
H21A C21 H21B 109.5
C20 C21 H21C 109.5
H21A C21 H21C 109.5
H21B C21 H21C 109.5
C20 C22 H22A 109.5
C20 C22 H22B 109.5
H22A C22 H22B 109.5
C20 C22 H22C 109.5
H22A C22 H22C 109.5
H22B C22 H22C 109.5
C24 C23 C25 112.66(17)
C24 C23 C7 110.30(17)
C25 C23 C7 110.05(16)
C24 C23 H23A 107.9
C25 C23 H23A 107.9
C7 C23 H23A 107.9
C23 C24 H24A 109.5
C23 C24 H24B 109.5
H24A C24 H24B 109.5
C23 C24 H24C 109.5
H24A C24 H24C 109.5
H24B C24 H24C 109.5
C23 C25 H25A 109.5
C23 C25 H25B 109.5
H25A C25 H25B 109.5
C23 C25 H25C 109.5
H25A C25 H25C 109.5
H25B C25 H25C 109.5
C9 C26 H26A 109.5
C9 C26 H26B 109.5
H26A C26 H26B 109.5
C9 C26 H26C 109.5
H26A C26 H26C 109.5
H26B C26 H26C 109.5
C11 C27 H27A 109.5
C11 C27 H27B 109.5
H27A C27 H27B 109.5
C11 C27 H27C 109.5
H27A C27 H27C 109.5
H27B C27 H27C 109.5
C11 C27 H27D 109.5
H27A C27 H27D 141.1
H27B C27 H27D 56.3
H27C C27 H27D 56.3
C11 C27 H27E 109.5
H27A C27 H27E 56.3
H27B C27 H27E 141.1
H27C C27 H27E 56.3
H27D C27 H27E 109.5
C11 C27 H27F 109.5
H27A C27 H27F 56.3
H27B C27 H27F 56.3
H27C C27 H27F 141.1
H27D C27 H27F 109.5
H27E C27 H27F 109.5
C13 C28 H28A 109.5
C13 C28 H28B 109.5
H28A C28 H28B 109.5
C13 C28 H28C 109.5
H28A C28 H28C 109.5
H28B C28 H28C 109.5
C13 C28 H28D 109.5
H28A C28 H28D 141.1
H28B C28 H28D 56.3
H28C C28 H28D 56.3
C13 C28 H28E 109.5
H28A C28 H28E 56.3
H28B C28 H28E 141.1
H28C C28 H28E 56.3
H28D C28 H28E 109.5
C13 C28 H28F 109.5
H28A C28 H28F 56.3
H28B C28 H28F 56.3
H28C C28 H28F 141.1
H28D C28 H28F 109.5
H28E C28 H28F 109.5
C15 C29 C30 106.48(15)
C15 C29 C31 112.89(16)
C30 C29 C31 114.90(16)
C15 C29 H29A 107.4
C30 C29 H29A 107.4
C31 C29 H29A 107.4
C29 C30 H30A 109.5
C29 C30 H30B 109.5
H30A C30 H30B 109.5
C29 C30 H30C 109.5
H30A C30 H30C 109.5
H30B C30 H30C 109.5
C29 C31 H31A 109.5
C29 C31 H31B 109.5
H31A C31 H31B 109.5
C29 C31 H31C 109.5
H31A C31 H31C 109.5
H31B C31 H31C 109.5
C34 C32 C19 111.48(17)
C34 C32 C33 110.24(15)
C19 C32 C33 111.77(15)
C34 C32 H32A 107.7
C19 C32 H32A 107.7
C33 C32 H32A 107.7
C32 C33 H33A 109.5
C32 C33 H33B 109.5
H33A C33 H33B 109.5
C32 C33 H33C 109.5
H33A C33 H33C 109.5
H33B C33 H33C 109.5
C32 C34 H34A 109.5
C32 C34 H34B 109.5
H34A C34 H34B 109.5
C32 C34 H34C 109.5
H34A C34 H34C 109.5
H34B C34 H34C 109.5

loop_
_geom_bond_atom_site_label_1
_geom_bond_atom_site_label_2
_geom_bond_distance
Cl1 P1 2.0476(7)
P1 N2 1.7193(15)
P1 N1 1.7592(15)
P1 C1 2.2986(19)
N1 C1 1.437(2)
N1 C2 1.491(2)
N2 C1 1.477(2)
N2 C8 1.498(2)
N3 C1 1.261(2)
N3 C14 1.448(2)
C2 C7 1.339(2)
C2 C3 1.438(3)
C3 C4 1.440(3)
C3 C20 1.450(3)
C4 C5 1.310(3)
C4 H4A 0.9500
C5 C6 1.414(3)
C5 H5A 0.9500
C6 C7 1.452(3)
C6 H6A 0.9500
C7 C23 1.557(3)
C8 C13 1.336(2)
C8 C9 1.427(2)
C9 C26 1.442(2)
C9 C10 1.447(3)
C10 C11 1.329(3)
C10 H10A 0.9500
C11 C12 1.410(3)
C11 C27 1.573(3)
C12 C13 1.456(3)
C12 H12A 0.9500
C13 C28 1.522(3)
C14 C19 1.359(2)
C14 C15 1.414(2)
C15 C16 1.406(3)
C15 C29 1.453(2)
C16 C17 1.319(3)
C16 H16A 0.9500
C17 C18 1.401(3)
C17 H17A 0.9500
C18 C19 1.412(3)
C18 H18A 0.9500
C19 C32 1.554(3)
C20 C22 1.535(3)
C20 C21 1.536(3)
C20 H20A 1.0000
C21 H21A 0.9800
C21 H21B 0.9800
C21 H21C 0.9800
C22 H22A 0.9800
C22 H22B 0.9800
C22 H22C 0.9800
C23 C24 1.495(3)
C23 C25 1.511(3)
C23 H23A 1.0000
C24 H24A 0.9800
C24 H24B 0.9800
C24 H24C 0.9800
C25 H25A 0.9800
C25 H25B 0.9800
C25 H25C 0.9800
C26 H26A 0.9800
C26 H26B 0.9800
C26 H26C 0.9800
C27 H27A 0.9800
C27 H27B 0.9800
C27 H27C 0.9800
C27 H27D 0.9800
C27 H27E 0.9800
C27 H27F 0.9800
C28 H28A 0.9800
C28 H28B 0.9800
C28 H28C 0.9800
C28 H28D 0.9800
C28 H28E 0.9800
C28 H28F 0.9800
C29 C30 1.554(3)
C29 C31 1.581(3)
C29 H29A 1.0000
C30 H30A 0.9800
C30 H30B 0.9800
C30 H30C 0.9800
C31 H31A 0.9800
C31 H31B 0.9800
C31 H31C 0.9800
C32 C34 1.462(2)
C32 C33 1.589(3)
C32 H32A 1.0000
C33 H33A 0.9800
C33 H33B 0.9800
C33 H33C 0.9800
C34 H34A 0.9800
C34 H34B 0.9800
C34 H34C 0.9800

loop_
_geom_torsion_atom_site_label_1
_geom_torsion_atom_site_label_2
_geom_torsion_atom_site_label_3
_geom_torsion_atom_site_label_4
_geom_torsion
N2 P1 N1 C1 -1.86(9)
Cl1 P1 N1 C1 -105.54(9)
N2 P1 N1 C2 -159.65(17)
Cl1 P1 N1 C2 96.67(16)
C1 P1 N1 C2 -157.8(2)
N1 P1 N2 C1 1.81(9)
Cl1 P1 N2 C1 102.22(8)
N1 P1 N2 C8 -173.63(15)
Cl1 P1 N2 C8 -73.21(15)
C1 P1 N2 C8 -175.43(19)
C14 N3 C1 N1 -179.85(13)
C14 N3 C1 N2 2.4(3)
C14 N3 C1 P1 158.3(9)
C2 N1 C1 N3 -16.0(2)
P1 N1 C1 N3 -176.39(14)
C2 N1 C1 N2 162.53(15)
P1 N1 C1 N2 2.14(10)
C2 N1 C1 P1 160.39(18)
C8 N2 C1 N3 -8.8(3)
P1 N2 C1 N3 175.95(19)
C8 N2 C1 N1 173.03(16)
P1 N2 C1 N1 -2.19(10)
C8 N2 C1 P1 175.2(2)
N2 P1 C1 N3 -158.8(10)
N1 P1 C1 N3 24.0(9)
Cl1 P1 C1 N3 110.1(9)
N2 P1 C1 N1 177.16(13)
Cl1 P1 C1 N1 86.10(9)
N1 P1 C1 N2 -177.16(13)
Cl1 P1 C1 N2 -91.06(9)
C1 N1 C2 C7 -87.7(2)
P1 N1 C2 C7 63.4(2)
C1 N1 C2 C3 93.7(2)
P1 N1 C2 C3 -115.21(18)
C7 C2 C3 C4 -0.5(3)
N1 C2 C3 C4 178.10(15)
C7 C2 C3 C20 179.34(17)
N1 C2 C3 C20 -2.0(3)
C2 C3 C4 C5 0.1(3)
C20 C3 C4 C5 -179.71(19)
C3 C4 C5 C6 0.1(3)
C4 C5 C6 C7 0.1(3)
C3 C2 C7 C6 0.6(2)
N1 C2 C7 C6 -178.07(15)
C3 C2 C7 C23 179.44(15)
N1 C2 C7 C23 0.7(2)
C5 C6 C7 C2 -0.5(3)
C5 C6 C7 C23 -179.22(17)
C1 N2 C8 C13 -63.8(2)
P1 N2 C8 C13 109.65(17)
C1 N2 C8 C9 119.42(19)
P1 N2 C8 C9 -67.1(2)
C13 C8 C9 C26 -174.78(16)
N2 C8 C9 C26 2.0(2)
C13 C8 C9 C10 2.6(2)
N2 C8 C9 C10 179.41(14)
C8 C9 C10 C11 -1.1(3)
C26 C9 C10 C11 176.28(17)
C9 C10 C11 C12 -0.2(2)
C9 C10 C11 C27 -178.05(16)
C10 C11 C12 C13 -0.1(3)
C27 C11 C12 C13 177.71(17)
C9 C8 C13 C12 -2.7(2)
N2 C8 C13 C12 -179.61(14)
C9 C8 C13 C28 174.60(15)
N2 C8 C13 C28 -2.3(2)
C11 C12 C13 C8 1.6(3)
C11 C12 C13 C28 -175.50(18)
C1 N3 C14 C19 115.62(18)
C1 N3 C14 C15 -71.7(2)
C19 C14 C15 C16 -3.4(3)
N3 C14 C15 C16 -175.75(15)
C19 C14 C15 C29 170.83(15)
N3 C14 C15 C29 -1.5(3)
C14 C15 C16 C17 -1.4(3)
C29 C15 C16 C17 -175.57(17)
C15 C16 C17 C18 3.3(3)
C16 C17 C18 C19 -0.8(3)
C15 C14 C19 C18 5.6(2)
N3 C14 C19 C18 178.65(15)
C15 C14 C19 C32 -168.27(15)
N3 C14 C19 C32 4.8(2)
C17 C18 C19 C14 -3.7(3)
C17 C18 C19 C32 169.71(18)
C2 C3 C20 C22 108.6(2)
C4 C3 C20 C22 -71.6(2)
C2 C3 C20 C21 -129.50(19)
C4 C3 C20 C21 50.4(2)
C2 C7 C23 C24 134.03(18)
C6 C7 C23 C24 -47.3(2)
C2 C7 C23 C25 -101.1(2)
C6 C7 C23 C25 77.7(2)
C16 C15 C29 C30 97.29(19)
C14 C15 C29 C30 -77.1(2)
C16 C15 C29 C31 -29.7(2)
C14 C15 C29 C31 155.94(16)
C14 C19 C32 C34 -147.37(17)
C18 C19 C32 C34 39.4(3)
C14 C19 C32 C33 88.7(2)
C18 C19 C32 C33 -84.5(2)
